data_1528609
loop_
_publ_author_name
'Jin Gengbang'
'Choi Eunsang'
'Albrecht-Schmitt, T.E.'

_publ_section_title
;
 Syntheses, structures, magnetism, and optical properties of gadolinium
 scandium chalcogenides
;
_journal_name_full 'Journal of Solid State Chemistry'
_journal_page_first 1075
_journal_page_last 1081
_journal_volume 182
_journal_year 2009
_chemical_formula_sum 'Gd1.05 Sc0.95 Se3'
_space_group_IT_number 63
_symmetry_space_group_name_Hall '-C 2c 2'
_symmetry_space_group_name_H-M 'C m c m'
_cell_angle_alpha 90
_cell_angle_beta 90
_cell_angle_gamma 90
_cell_formula_units_Z 4
_cell_length_a 3.8922
_cell_length_b 12.648
_cell_length_c 9.621
_cell_volume 473.628
_citation_journal_id_ASTM JSSCBI
_cod_data_source_file JinGengbang_JSSCBI_2009_1729.cif
_cod_data_source_block Gd1.05Sc0.95Se3
_cod_original_cell_volume 473.6278
_cod_database_code 1528609

loop_
_symmetry_equiv_pos_as_xyz
x,y,z
-x,-y,z+1/2
x,-y,-z
-x,y,-z+1/2
-x,-y,-z
x,y,-z-1/2
-x,y,z
x,-y,z-1/2
x+1/2,y+1/2,z
-x+1/2,-y+1/2,z+1/2
x+1/2,-y+1/2,-z
-x+1/2,y+1/2,-z+1/2
-x+1/2,-y+1/2,-z
x+1/2,y+1/2,-z-1/2
-x+1/2,y+1/2,z
x+1/2,-y+1/2,z-1/2

loop_
_atom_site_label
_atom_site_type_symbol
_atom_site_fract_x
_atom_site_fract_y
_atom_site_fract_z
_atom_site_occupancy
_atom_site_U_iso_or_equiv
Se2 Se-2 0 0.08333 0.25 1 0.0
Sc2 Sc+3 0 0 0 0.948 0.0
Se1 Se-2 0 0.35707 0.06052 1 0.0
Gd1 Gd+3 0 0.74784 0.25 1 0.0
Gd1 Gd+3 0 0 0 0.052 0.0
